data_2008748
loop_
_publ_author_name
'Gordon, Pamela L.'
'Thompson, Julia A.'
'Watkin, John G.'
'Burns, Carol J.'
'Sauer, Nancy N.'
'Scott, Brian L.'

_publ_section_title
;
 Tetrachlorotetrakis(propan-2-ol)uranium(IV) and
 tetrachlorotetrakis(propan-2-ol)thorium(IV)
;
_journal_issue 8
_journal_name_full 'Acta Crystallographica Section C'
_journal_page_first 1275
_journal_page_last 1278
_journal_paper_doi 10.1107/S0108270199004898
_journal_volume 55
_journal_year 1999
_chemical_formula_iupac '[Th (C3 H8 O)4 Cl4]'
_chemical_formula_sum 'C12 H32 Cl4 O4 Th'
_chemical_formula_weight 614.22
_chemical_name_systematic
;
tetrachlorotetra(2-proponol)thorium(IV)
;
_space_group_IT_number 88
_symmetry_cell_setting tetragonal
_symmetry_space_group_name_Hall '-I 4ad'
_symmetry_space_group_name_H-M 'I 41/a :2'
_audit_creation_method SHELXL97
_cell_angle_alpha 90.00
_cell_angle_beta 90.00
_cell_angle_gamma 90.00
_cell_formula_units_Z 4
_cell_length_a 10.4470(10)
_cell_length_b 10.4470(10)
_cell_length_c 20.3950(10)
_cell_measurement_reflns_used 25
_cell_measurement_temperature 203
_cell_measurement_theta_max 14.0
_cell_measurement_theta_min 13.8
_cell_volume 2225.9(3)
_computing_cell_refinement XSCANS
_computing_data_collection 'XSCANS (Siemens, 1994b)'
_computing_data_reduction XSCANS
_computing_molecular_graphics SHELXL97
_computing_publication_material 'SHELXTL (Siemens, 1994a)'
_computing_structure_refinement 'SHELXL97 (Sheldrick, 1997)'
_computing_structure_solution 'SHELXS86 (Sheldrick, 1985)'
_diffrn_ambient_temperature 203
_diffrn_measured_fraction_theta_full 0.997
_diffrn_measured_fraction_theta_max 0.997
_diffrn_measurement_device_type 'Siemens R3m/V'
_diffrn_measurement_method '\w scans'
_diffrn_radiation_monochromator graphite
_diffrn_radiation_source 'fine-focus sealed tube'
_diffrn_radiation_type MoK\a
_diffrn_radiation_wavelength 0.71073
_diffrn_reflns_av_R_equivalents 0.023
_diffrn_reflns_av_sigmaI/netI 0.028
_diffrn_reflns_limit_h_max 14
_diffrn_reflns_limit_h_min -1
_diffrn_reflns_limit_k_max 14
_diffrn_reflns_limit_k_min -1
_diffrn_reflns_limit_l_max 28
_diffrn_reflns_limit_l_min -1
_diffrn_reflns_number 2232
_diffrn_reflns_theta_full 30.00
_diffrn_reflns_theta_max 30
_diffrn_reflns_theta_min 3.58
_diffrn_standards_decay_% 0
_diffrn_standards_interval_count 97
_diffrn_standards_number 3
_exptl_absorpt_coefficient_mu 7.19
_exptl_absorpt_correction_T_max 0.24
_exptl_absorpt_correction_T_min 0.056
_exptl_absorpt_correction_type 'empirical (Siemens, 1994a)'
_exptl_crystal_colour colorless
_exptl_crystal_density_diffrn 1.833
_exptl_crystal_density_method 'not measured'
_exptl_crystal_description block
_exptl_crystal_F_000 1176
_exptl_crystal_size_max 0.6
_exptl_crystal_size_mid 0.4
_exptl_crystal_size_min 0.2
_refine_diff_density_max '1.22e\%A^-3^ (0.79\%A from Th1)'
_refine_diff_density_min '-0.77e\%A^-3^ (1.11\%A from Th1)'
_refine_ls_extinction_method none
_refine_ls_goodness_of_fit_ref 1.18
_refine_ls_hydrogen_treatment mixed
_refine_ls_matrix_type full
_refine_ls_number_parameters 51
_refine_ls_number_reflns 1622
_refine_ls_number_restraints 0
_refine_ls_restrained_S_all 1.18
_refine_ls_R_factor_all 0.030
_refine_ls_R_factor_gt 0.021
_refine_ls_shift/su_max 0.001
_refine_ls_shift/su_mean 0.000
_refine_ls_structure_factor_coef Fsqd
_refine_ls_weighting_details 'w = 1/[\s^2^(Fo^2^)+(0.0208P)^2^] where P=(Fo^2^+2Fc^2^)/3'
_refine_ls_weighting_scheme calc
_refine_ls_wR_factor_ref 0.045
_reflns_number_gt 1405
_reflns_number_total 1622
_reflns_threshold_expression I>2\s(I)
_cod_data_source_file bk1458.cif
_cod_data_source_block th2
_cod_original_sg_symbol_H-M 'I 41/a'
_cod_database_code 2008748
_cod_database_fobs_code 2008748

loop_
_symmetry_equiv_pos_as_xyz
'x, y, z'
'-x+1/2, -y, z+1/2'
'-y+3/4, x+1/4, z+1/4'
'y+3/4, -x+3/4, z+3/4'
'x+1/2, y+1/2, z+1/2'
'-x+1, -y+1/2, z+1'
'-y+5/4, x+3/4, z+3/4'
'y+5/4, -x+5/4, z+5/4'
'-x, -y, -z'
'x-1/2, y, -z-1/2'
'y-3/4, -x-1/4, -z-1/4'
'-y-3/4, x-3/4, -z-3/4'
'-x+1/2, -y+1/2, -z+1/2'
'x, y+1/2, -z'
'y-1/4, -x+1/4, -z+1/4'
'-y-1/4, x-1/4, -z-1/4'

loop_
_atom_site_label
_atom_site_fract_x
_atom_site_fract_y
_atom_site_fract_z
_atom_site_U_iso_or_equiv
_atom_site_adp_type
_atom_site_calc_flag
_atom_site_refinement_flags
_atom_site_occupancy
_atom_site_disorder_assembly
_atom_site_disorder_group
_atom_site_type_symbol
Th1 0.5 0.75 0.125 0.01541(6) Uani d S 1 . . Th
Cl 0.26561(7) 0.67680(8) 0.16733(4) 0.02942(16) Uani d . 1 . . Cl
O 0.3701(2) 0.7018(2) 0.02418(10) 0.0248(4) Uani d . 1 . . O
HO1 0.399(5) 0.645(6) 0.000(3) 0.080 Uiso d . 1 . . H
C1 0.2443(3) 0.7430(3) 0.00090(14) 0.0276(7) Uani d . 1 . . C
H1 0.2110 0.8073 0.0315 0.033 Uiso calc R 1 . . H
C2 0.2587(4) 0.8050(4) -0.06572(17) 0.0428(9) Uani d . 1 . . C
H2A 0.3172 0.8756 -0.0626 0.064 Uiso calc R 1 . . H
H2B 0.1769 0.8354 -0.0804 0.064 Uiso calc R 1 . . H
H2C 0.2912 0.7434 -0.0964 0.064 Uiso calc R 1 . . H
C3 0.1529(3) 0.6302(4) 0.00036(19) 0.0389(8) Uani d . 1 . . C
H3A 0.1473 0.5945 0.0436 0.058 Uiso calc R 1 . . H
H3B 0.1839 0.5662 -0.0295 0.058 Uiso calc R 1 . . H
H3C 0.0697 0.6584 -0.0134 0.058 Uiso calc R 1 . . H

loop_
_atom_site_aniso_label
_atom_site_aniso_U_11
_atom_site_aniso_U_22
_atom_site_aniso_U_33
_atom_site_aniso_U_12
_atom_site_aniso_U_13
_atom_site_aniso_U_23
Th1 0.01644(7) 0.01644(7) 0.01337(9) 0 0 0
Cl 0.0227(3) 0.0418(4) 0.0238(3) -0.0078(3) 0.0052(3) -0.0022(3)
O 0.0226(10) 0.0302(11) 0.0217(9) 0.0066(9) -0.0050(8) -0.0081(9)
C1 0.0257(16) 0.0289(16) 0.0281(16) 0.0094(14) -0.0080(14) -0.0053(14)
C2 0.054(2) 0.041(2) 0.0336(18) 0.0100(18) -0.0122(17) 0.0040(16)
C3 0.0275(17) 0.0397(19) 0.050(2) 0.0018(15) -0.0103(16) -0.0036(17)

loop_
_atom_type_symbol
_atom_type_description
_atom_type_scat_dispersion_real
_atom_type_scat_dispersion_imag
_atom_type_scat_source
C C 0.0033 0.0016 'International Tables Vol C Tables 4.2.6.8 and 6.1.1.4'
H H 0.0000 0.0000 'International Tables Vol C Tables 4.2.6.8 and 6.1.1.4'
O O 0.0106 0.0060 'International Tables Vol C Tables 4.2.6.8 and 6.1.1.4'
Cl Cl 0.1484 0.1585 'International Tables Vol C Tables 4.2.6.8 and 6.1.1.4'
Th Th -7.2400 8.8979 'International Tables Vol C Tables 4.2.6.8 and 6.1.1.4'

loop_
_geom_angle_atom_site_label_1
_geom_angle_atom_site_label_2
_geom_angle_atom_site_label_3
_geom_angle_site_symmetry_1
_geom_angle_site_symmetry_3
_geom_angle
_geom_angle_publ_flag
O Th1 O 15_565 12_766 70.30(10) y
O Th1 O 15_565 . 131.96(7) y
O Th1 O 12_766 . 131.96(7) n
O Th1 O 15_565 6_564 131.96(7) n
O Th1 O 12_766 6_564 131.96(7) n
O Th1 O . 6_564 70.29(10) n
O Th1 Cl 15_565 6_564 76.57(5) n
O Th1 Cl 12_766 6_564 73.18(5) n
O Th1 Cl . 6_564 143.67(5) y
O Th1 Cl 6_564 6_564 73.50(5) n
O Th1 Cl 15_565 . 73.18(5) y
O Th1 Cl 12_766 . 76.57(5) n
O Th1 Cl . . 73.50(5) y
O Th1 Cl 6_564 . 143.67(5) n
Cl Th1 Cl 6_564 . 142.80(3) y
O Th1 Cl 15_565 12_766 143.67(5) n
O Th1 Cl 12_766 12_766 73.50(5) n
O Th1 Cl . 12_766 73.18(5) n
O Th1 Cl 6_564 12_766 76.57(5) n
Cl Th1 Cl 6_564 12_766 95.838(10) n
Cl Th1 Cl . 12_766 95.838(10) n
O Th1 Cl 15_565 15_565 73.50(5) n
O Th1 Cl 12_766 15_565 143.67(5) n
O Th1 Cl . 15_565 76.57(5) y
O Th1 Cl 6_564 15_565 73.18(5) n
Cl Th1 Cl 6_564 15_565 95.838(10) n
Cl Th1 Cl . 15_565 95.838(10) y
Cl Th1 Cl 12_766 15_565 142.80(3) n
HO1 O C1 . . 110(4) y
HO1 O Th1 . . 116(4) y
C1 O Th1 . . 133.78(16) y
O C1 C2 . . 109.1(3) y
O C1 C3 . . 109.8(2) y
C2 C1 C3 . . 112.9(3) y

loop_
_geom_bond_atom_site_label_1
_geom_bond_atom_site_label_2
_geom_bond_site_symmetry_2
_geom_bond_distance
_geom_bond_publ_flag
Th1 O 15_565 2.515(2) ?
Th1 O 12_766 2.515(2) ?
Th1 O . 2.515(2) y
Th1 O 6_564 2.515(2) ?
Th1 Cl 6_564 2.7066(8) ?
Th1 Cl . 2.7066(8) y
Th1 Cl 12_766 2.7066(8) ?
Th1 Cl 15_565 2.7066(8) ?
O HO1 . 0.83(6) y
O C1 . 1.462(3) y
C1 C2 . 1.513(5) y
C1 C3 . 1.517(5) y
